data_2223341
loop_
_publ_author_name
'Jing, Lin-Hai'

_publ_section_title
;
 (<i>E</i>)-1-(2-Nitroethenyl)naphthalene
;
_journal_coeditor_code CI2915
_journal_issue 10
_journal_name_full 'Acta Crystallographica Section E'
_journal_page_first o2521
_journal_paper_doi 10.1107/S1600536809037623
_journal_volume 65
_journal_year 2009
_chemical_formula_iupac 'C12 H9 N O2'
_chemical_formula_moiety 'C12 H9 N O2'
_chemical_formula_sum 'C12 H9 N O2'
_chemical_formula_weight 199.20
_chemical_name_systematic
;
(<i>E</i>)-1-(2-Nitroethenyl)naphthalene
;
_space_group_IT_number 61
_symmetry_cell_setting orthorhombic
_symmetry_space_group_name_Hall '-P 2ac 2ab'
_symmetry_space_group_name_H-M 'P b c a'
_atom_sites_solution_hydrogens geom
_atom_sites_solution_primary direct
_atom_sites_solution_secondary difmap
_audit_creation_method SHELXL-97
_cell_angle_alpha 90.00
_cell_angle_beta 90.00
_cell_angle_gamma 90.00
_cell_formula_units_Z 8
_cell_length_a 7.2670(14)
_cell_length_b 13.741(3)
_cell_length_c 19.127(4)
_cell_measurement_reflns_used 5654
_cell_measurement_temperature 93(2)
_cell_measurement_theta_max 27.47
_cell_measurement_theta_min 3.00
_cell_volume 1909.9(7)
_computing_cell_refinement 'RAPID-AUTO (Rigaku/MSC, 2004)'
_computing_data_collection 'RAPID-AUTO (Rigaku/MSC, 2004)'
_computing_data_reduction 'RAPID-AUTO (Rigaku/MSC, 2004)'
_computing_molecular_graphics 'XP in SHELXTL (Sheldrick, 2008)'
_computing_publication_material 'SHELXL97 (Sheldrick, 2008)'
_computing_structure_refinement 'SHELXL97 (Sheldrick, 2008)'
_computing_structure_solution 'SHELXS97 (Sheldrick, 2008)'
_diffrn_ambient_temperature 93(2)
_diffrn_measured_fraction_theta_full 0.996
_diffrn_measured_fraction_theta_max 0.996
_diffrn_measurement_device_type 'Rigaku SPIDER'
_diffrn_measurement_method \w
_diffrn_radiation_monochromator graphite
_diffrn_radiation_source 'Rotating anode'
_diffrn_radiation_type MoK\a
_diffrn_radiation_wavelength 0.71073
_diffrn_reflns_av_R_equivalents 0.0299
_diffrn_reflns_av_sigmaI/netI 0.0182
_diffrn_reflns_limit_h_max 9
_diffrn_reflns_limit_h_min -9
_diffrn_reflns_limit_k_max 17
_diffrn_reflns_limit_k_min -17
_diffrn_reflns_limit_l_max 24
_diffrn_reflns_limit_l_min -24
_diffrn_reflns_number 14290
_diffrn_reflns_theta_full 27.46
_diffrn_reflns_theta_max 27.46
_diffrn_reflns_theta_min 3.15
_diffrn_standards_decay_% 0
_diffrn_standards_interval_count 0
_diffrn_standards_interval_time 0
_diffrn_standards_number 0
_exptl_absorpt_coefficient_mu 0.096
_exptl_absorpt_correction_type none
_exptl_crystal_colour yellow
_exptl_crystal_density_diffrn 1.386
_exptl_crystal_density_method 'not measured'
_exptl_crystal_description prism
_exptl_crystal_F_000 832
_exptl_crystal_size_max 0.40
_exptl_crystal_size_mid 0.33
_exptl_crystal_size_min 0.13
_refine_diff_density_max 0.300
_refine_diff_density_min -0.202
_refine_ls_extinction_method none
_refine_ls_goodness_of_fit_ref 1.000
_refine_ls_hydrogen_treatment constr
_refine_ls_matrix_type full
_refine_ls_number_parameters 136
_refine_ls_number_reflns 2179
_refine_ls_number_restraints 0
_refine_ls_restrained_S_all 1.000
_refine_ls_R_factor_all 0.0544
_refine_ls_R_factor_gt 0.0482
_refine_ls_shift/su_max 0.001
_refine_ls_shift/su_mean 0.000
_refine_ls_structure_factor_coef Fsqd
_refine_ls_weighting_details 'calc w=1/[\s^2^(Fo^2^)+(0.0285P)^2^+1.6P] where P=(Fo^2^+2Fc^2^)/3'
_refine_ls_weighting_scheme calc
_refine_ls_wR_factor_gt 0.0951
_refine_ls_wR_factor_ref 0.0989
_reflns_number_gt 2019
_reflns_number_total 2179
_reflns_threshold_expression I>2\s(I)
_cod_data_source_file ci2915.cif
_cod_data_source_block I
_cod_original_cell_volume 1909.9(6)
_cod_database_code 2223341
_cod_database_fobs_code 2223341

loop_
_symmetry_equiv_pos_as_xyz
'x, y, z'
'-x+1/2, -y, z+1/2'
'-x, y+1/2, -z+1/2'
'x+1/2, -y+1/2, -z'
'-x, -y, -z'
'x-1/2, y, -z-1/2'
'x, -y-1/2, z-1/2'
'-x-1/2, y-1/2, z'

loop_
_atom_site_type_symbol
_atom_site_label
_atom_site_fract_x
_atom_site_fract_y
_atom_site_fract_z
_atom_site_U_iso_or_equiv
_atom_site_adp_type
_atom_site_calc_flag
_atom_site_refinement_flags
_atom_site_occupancy
_atom_site_disorder_assembly
_atom_site_disorder_group
O O1 0.4804(2) 0.25001(8) 0.56207(6) 0.0438(4) Uani d . 1 . .
O O2 0.4755(2) 0.35241(8) 0.47651(6) 0.0414(3) Uani d . 1 . .
N N1 0.50070(19) 0.33185(9) 0.53854(6) 0.0270(3) Uani d . 1 . .
C C1 0.61925(19) 0.47388(10) 0.70231(7) 0.0193(3) Uani d . 1 . .
C C2 0.67974(19) 0.56401(10) 0.67959(8) 0.0216(3) Uani d . 1 . .
H H2 0.6907 0.5759 0.6308 0.026 Uiso calc R 1 . .
C C3 0.7251(2) 0.63794(10) 0.72673(8) 0.0233(3) Uani d . 1 . .
H H3 0.7665 0.6991 0.7097 0.028 Uiso calc R 1 . .
C C4 0.7103(2) 0.62294(10) 0.79730(8) 0.0237(3) Uani d . 1 . .
H H4 0.7403 0.6740 0.8288 0.028 Uiso calc R 1 . .
C C5 0.6346(2) 0.51571(11) 0.89674(8) 0.0250(3) Uani d . 1 . .
H H5 0.6628 0.5669 0.9283 0.030 Uiso calc R 1 . .
C C6 0.5794(2) 0.42761(11) 0.92232(8) 0.0260(3) Uani d . 1 . .
H H6 0.5693 0.4178 0.9713 0.031 Uiso calc R 1 . .
C C7 0.5373(2) 0.35112(11) 0.87574(8) 0.0246(3) Uani d . 1 . .
H H7 0.5001 0.2897 0.8936 0.030 Uiso calc R 1 . .
C C8 0.5497(2) 0.36480(10) 0.80489(7) 0.0216(3) Uani d . 1 . .
H H8 0.5198 0.3126 0.7744 0.026 Uiso calc R 1 . .
C C9 0.60624(18) 0.45543(9) 0.77616(7) 0.0189(3) Uani d . 1 . .
C C10 0.65057(19) 0.53203(10) 0.82360(8) 0.0204(3) Uani d . 1 . .
C C11 0.5682(2) 0.39854(10) 0.65200(7) 0.0219(3) Uani d . 1 . .
H H11 0.5419 0.3356 0.6700 0.026 Uiso calc R 1 . .
C C12 0.5554(2) 0.41047(11) 0.58392(8) 0.0278(3) Uani d . 1 . .
H H12 0.5829 0.4723 0.5642 0.033 Uiso calc R 1 . .

loop_
_atom_site_aniso_label
_atom_site_aniso_U_11
_atom_site_aniso_U_22
_atom_site_aniso_U_33
_atom_site_aniso_U_12
_atom_site_aniso_U_13
_atom_site_aniso_U_23
O1 0.0825(10) 0.0188(5) 0.0300(6) -0.0081(6) 0.0015(6) -0.0001(5)
O2 0.0744(10) 0.0281(6) 0.0216(6) -0.0004(6) -0.0060(6) -0.0006(5)
N1 0.0370(7) 0.0208(6) 0.0231(6) 0.0009(6) 0.0016(5) -0.0004(5)
C1 0.0165(6) 0.0179(6) 0.0236(7) 0.0030(5) -0.0002(5) 0.0002(5)
C2 0.0190(7) 0.0218(7) 0.0241(7) 0.0022(5) -0.0003(5) 0.0033(6)
C3 0.0191(7) 0.0169(6) 0.0339(8) -0.0018(5) -0.0003(6) 0.0030(6)
C4 0.0209(7) 0.0195(6) 0.0306(8) 0.0003(5) -0.0013(6) -0.0041(6)
C5 0.0242(7) 0.0255(7) 0.0252(7) 0.0034(6) -0.0003(6) -0.0054(6)
C6 0.0281(8) 0.0285(7) 0.0214(7) 0.0056(6) 0.0031(6) 0.0010(6)
C7 0.0259(7) 0.0209(7) 0.0270(7) 0.0040(6) 0.0052(6) 0.0048(6)
C8 0.0223(7) 0.0174(6) 0.0250(7) 0.0030(5) 0.0011(6) -0.0002(5)
C9 0.0147(6) 0.0175(6) 0.0245(7) 0.0038(5) 0.0009(5) -0.0001(5)
C10 0.0157(6) 0.0200(7) 0.0255(7) 0.0030(5) -0.0002(5) -0.0014(5)
C11 0.0242(7) 0.0167(6) 0.0249(7) 0.0021(5) 0.0003(6) 0.0016(5)
C12 0.0389(9) 0.0185(7) 0.0260(7) -0.0042(6) -0.0012(7) -0.0003(6)

loop_
_atom_type_symbol
_atom_type_description
_atom_type_scat_dispersion_real
_atom_type_scat_dispersion_imag
_atom_type_scat_source
C C 0.0033 0.0016 'International Tables Vol C Tables 4.2.6.8 and 6.1.1.4'
H H 0.0000 0.0000 'International Tables Vol C Tables 4.2.6.8 and 6.1.1.4'
N N 0.0061 0.0033 'International Tables Vol C Tables 4.2.6.8 and 6.1.1.4'
O O 0.0106 0.0060 'International Tables Vol C Tables 4.2.6.8 and 6.1.1.4'

loop_
_geom_angle_atom_site_label_1
_geom_angle_atom_site_label_2
_geom_angle_atom_site_label_3
_geom_angle_site_symmetry_1
_geom_angle_site_symmetry_3
_geom_angle
_geom_angle_publ_flag
O1 N1 O2 . . 123.23(13) ?
O1 N1 C12 . . 120.13(13) ?
O2 N1 C12 . . 116.64(12) ?
C2 C1 C9 . . 119.15(13) ?
C2 C1 C11 . . 120.51(13) ?
C9 C1 C11 . . 120.34(12) ?
C1 C2 C3 . . 121.50(13) ?
C1 C2 H2 . . 119.3 ?
C3 C2 H2 . . 119.3 ?
C4 C3 C2 . . 120.52(13) ?
C4 C3 H3 . . 119.7 ?
C2 C3 H3 . . 119.7 ?
C3 C4 C10 . . 120.48(13) ?
C3 C4 H4 . . 119.8 ?
C10 C4 H4 . . 119.8 ?
C6 C5 C10 . . 121.07(14) ?
C6 C5 H5 . . 119.5 ?
C10 C5 H5 . . 119.5 ?
C5 C6 C7 . . 119.84(14) ?
C5 C6 H6 . . 120.1 ?
C7 C6 H6 . . 120.1 ?
C8 C7 C6 . . 120.51(14) ?
C8 C7 H7 . . 119.7 ?
C6 C7 H7 . . 119.7 ?
C7 C8 C9 . . 121.40(13) ?
C7 C8 H8 . . 119.3 ?
C9 C8 H8 . . 119.3 ?
C8 C9 C10 . . 117.75(13) ?
C8 C9 C1 . . 123.58(13) ?
C10 C9 C1 . . 118.67(13) ?
C4 C10 C5 . . 120.94(13) ?
C4 C10 C9 . . 119.65(13) ?
C5 C10 C9 . . 119.42(13) ?
C12 C11 C1 . . 125.55(13) ?
C12 C11 H11 . . 117.2 ?
C1 C11 H11 . . 117.2 ?
C11 C12 N1 . . 121.46(14) ?
C11 C12 H12 . . 119.3 ?
N1 C12 H12 . . 119.3 ?

loop_
_geom_bond_atom_site_label_1
_geom_bond_atom_site_label_2
_geom_bond_site_symmetry_2
_geom_bond_distance
_geom_bond_publ_flag
O1 N1 . 1.2201(17) ?
O2 N1 . 1.2335(16) ?
N1 C12 . 1.4417(19) ?
C1 C2 . 1.3841(19) ?
C1 C9 . 1.4381(19) ?
C1 C11 . 1.4613(19) ?
C2 C3 . 1.398(2) ?
C2 H2 . 0.95 ?
C3 C4 . 1.370(2) ?
C3 H3 . 0.95 ?
C4 C10 . 1.415(2) ?
C4 H4 . 0.95 ?
C5 C6 . 1.366(2) ?
C5 C10 . 1.422(2) ?
C5 H5 . 0.95 ?
C6 C7 . 1.411(2) ?
C6 H6 . 0.95 ?
C7 C8 . 1.371(2) ?
C7 H7 . 0.95 ?
C8 C9 . 1.4220(19) ?
C8 H8 . 0.95 ?
C9 C10 . 1.4265(19) ?
C11 C12 . 1.316(2) ?
C11 H11 . 0.95 ?
C12 H12 . 0.95 ?

loop_
_geom_hbond_atom_site_label_D
_geom_hbond_atom_site_label_H
_geom_hbond_atom_site_label_A
_geom_hbond_site_symmetry_A
_geom_hbond_distance_DH
_geom_hbond_distance_HA
_geom_hbond_distance_DA
_geom_hbond_angle_DHA
C2 H2 O2 5_666 0.95 2.58 3.3919(19) 144
C7 H7 O2 7_566 0.95 2.52 3.4261(19) 159
C12 H12 O2 5_666 0.95 2.57 3.464(2) 158

loop_
_geom_torsion_atom_site_label_1
_geom_torsion_atom_site_label_2
_geom_torsion_atom_site_label_3
_geom_torsion_atom_site_label_4
_geom_torsion_site_symmetry_1
_geom_torsion_site_symmetry_2
_geom_torsion_site_symmetry_3
_geom_torsion_site_symmetry_4
_geom_torsion
_geom_torsion_publ_flag
C9 C1 C2 C3 . . . . -1.2(2) ?
C11 C1 C2 C3 . . . . 178.42(13) ?
C1 C2 C3 C4 . . . . -0.1(2) ?
C2 C3 C4 C10 . . . . 0.6(2) ?
C10 C5 C6 C7 . . . . 0.0(2) ?
C5 C6 C7 C8 . . . . -0.7(2) ?
C6 C7 C8 C9 . . . . 0.5(2) ?
C7 C8 C9 C10 . . . . 0.2(2) ?
C7 C8 C9 C1 . . . . -179.20(14) ?
C2 C1 C9 C8 . . . . -178.57(13) ?
C11 C1 C9 C8 . . . . 1.8(2) ?
C2 C1 C9 C10 . . . . 2.03(19) ?
C11 C1 C9 C10 . . . . -177.61(12) ?
C3 C4 C10 C5 . . . . -179.96(14) ?
C3 C4 C10 C9 . . . . 0.2(2) ?
C6 C5 C10 C4 . . . . -179.12(14) ?
C6 C5 C10 C9 . . . . 0.7(2) ?
C8 C9 C10 C4 . . . . 179.02(12) ?
C1 C9 C10 C4 . . . . -1.6(2) ?
C8 C9 C10 C5 . . . . -0.79(19) ?
C1 C9 C10 C5 . . . . 178.64(13) ?
C2 C1 C11 C12 . . . . -7.4(2) ?
C9 C1 C11 C12 . . . . 172.20(15) ?
C1 C11 C12 N1 . . . . -178.90(14) ?
O1 N1 C12 C11 . . . . -6.4(2) ?
O2 N1 C12 C11 . . . . 173.19(16) ?

loop_
_cod_related_entry_id
_cod_related_entry_database
_cod_related_entry_code
1 ChemSpider 4529552
